data_4334175
loop_
_publ_author_name
'Daniel Rosario-Amorin'
'Sabrina Ouizem'
'Diane A. Dickie'
'Yufeng Wen'
'Robert T. Paine'
'Jian Gao'
'John K. Grey'
'Ana de Bettencourt-Dias'
'Benjamin P. Hay'
'Laetitia H. Delmau'

_publ_section_title
;
 Synthesis, Lanthanide Coordination Chemistry, and Liquid-Liquid
 Extraction Performance of CMPO-Decorated Pyridine and Pyridine N-Oxide
 Platforms
;
_journal_name_full 'Inorganic Chemistry'
_journal_page_first 3063
_journal_page_last 3083
_journal_paper_doi 10.1021/ic3025342
_journal_volume 52
_journal_year 2013
_chemical_formula_sum 'C44 H51 Er N6 O15 P2'
_chemical_formula_weight 1133.11
_chemical_name_systematic
; 
 ? 
;
_space_group_IT_number 14
_symmetry_cell_setting monoclinic
_symmetry_space_group_name_Hall '-P 2ybc'
_symmetry_space_group_name_H-M 'P 1 21/c 1'
_atom_sites_solution_hydrogens geom
_atom_sites_solution_primary direct
_atom_sites_solution_secondary difmap
_audit_creation_method SHELXL-97
_cell_angle_alpha 90.00
_cell_angle_beta 111.8230(10)
_cell_angle_gamma 90.00
_cell_formula_units_Z 4
_cell_length_a 14.1511(4)
_cell_length_b 20.7534(5)
_cell_length_c 17.7301(4)
_cell_measurement_reflns_used 9629
_cell_measurement_temperature 173(2)
_cell_measurement_theta_max 24.51
_cell_measurement_theta_min 2.50
_cell_volume 4833.9(2)
_computing_cell_refinement 'Bruker SAINT'
_computing_data_collection 'Bruker APEX2'
_computing_data_reduction 'Bruker SAINT'
_computing_molecular_graphics 'Bruker SHELXTL'
_computing_publication_material 'Bruker SHELXTL'
_computing_structure_refinement 'SHELXL-97 (Sheldrick, 2008)'
_computing_structure_solution 'SHELXS-97 (Sheldrick, 2008)'
_diffrn_ambient_temperature 173(2)
_diffrn_measured_fraction_theta_full 0.999
_diffrn_measured_fraction_theta_max 0.999
_diffrn_measurement_device_type 'Bruker APEX-II CCD'
_diffrn_measurement_method '\f and \w scans'
_diffrn_radiation_monochromator graphite
_diffrn_radiation_source 'fine-focus sealed tube'
_diffrn_radiation_type MoK\a
_diffrn_radiation_wavelength 0.71073
_diffrn_reflns_av_R_equivalents 0.0688
_diffrn_reflns_av_sigmaI/netI 0.0469
_diffrn_reflns_limit_h_max 18
_diffrn_reflns_limit_h_min -18
_diffrn_reflns_limit_k_max 26
_diffrn_reflns_limit_k_min -25
_diffrn_reflns_limit_l_max 23
_diffrn_reflns_limit_l_min -23
_diffrn_reflns_number 64148
_diffrn_reflns_theta_full 27.48
_diffrn_reflns_theta_max 27.48
_diffrn_reflns_theta_min 1.83
_exptl_absorpt_coefficient_mu 1.875
_exptl_absorpt_correction_T_max 0.6413
_exptl_absorpt_correction_T_min 0.3650
_exptl_absorpt_correction_type multi-scan
_exptl_absorpt_process_details 'Bruker, SADABS'
_exptl_crystal_colour colourless
_exptl_crystal_density_diffrn 1.557
_exptl_crystal_description block
_exptl_crystal_F_000 2300
_exptl_crystal_size_max 0.67
_exptl_crystal_size_mid 0.36
_exptl_crystal_size_min 0.26
_refine_diff_density_max 1.357
_refine_diff_density_min -0.922
_refine_diff_density_rms 0.111
_refine_ls_extinction_method none
_refine_ls_goodness_of_fit_ref 1.041
_refine_ls_hydrogen_treatment constr
_refine_ls_matrix_type full
_refine_ls_number_parameters 619
_refine_ls_number_reflns 11090
_refine_ls_number_restraints 0
_refine_ls_restrained_S_all 1.041
_refine_ls_R_factor_all 0.0497
_refine_ls_R_factor_gt 0.0325
_refine_ls_shift/su_max 0.002
_refine_ls_shift/su_mean 0.000
_refine_ls_structure_factor_coef Fsqd
_refine_ls_weighting_details 'calc w=1/[\s^2^(Fo^2^)+(0.0246P)^2^+3.8017P] where P=(Fo^2^+2Fc^2^)/3'
_refine_ls_weighting_scheme calc
_refine_ls_wR_factor_gt 0.0653
_refine_ls_wR_factor_ref 0.0716
_reflns_number_gt 8628
_reflns_number_total 11090
_reflns_threshold_expression >2sigma(I)
_cod_data_source_file ic3025342_si_001_10.cif
_cod_data_source_block rprd274_0m_[Er(9R,S)(NO3)3]Me2CO
_cod_database_code 4334175

loop_
_symmetry_equiv_pos_as_xyz
'x, y, z'
'-x, y+1/2, -z+1/2'
'-x, -y, -z'
'x, -y-1/2, z-1/2'

loop_
_atom_site_label
_atom_site_type_symbol
_atom_site_fract_x
_atom_site_fract_y
_atom_site_fract_z
_atom_site_U_iso_or_equiv
_atom_site_adp_type
_atom_site_occupancy
_atom_site_symmetry_multiplicity
_atom_site_calc_flag
_atom_site_refinement_flags
Er1 Er 0.655924(10) 0.461931(7) 0.777303(8) 0.01691(4) Uani 1 1 d .
P1 P 0.88242(6) 0.43879(4) 0.72935(5) 0.01933(17) Uani 1 1 d .
P2 P 0.70717(6) 0.61747(4) 0.87242(5) 0.01991(17) Uani 1 1 d .
O1 O 0.67008(15) 0.54146(10) 0.69011(12) 0.0176(4) Uani 1 1 d .
O2 O 0.81510(16) 0.43829(10) 0.77816(13) 0.0206(5) Uani 1 1 d .
O3 O 0.94055(17) 0.47708(12) 0.58023(14) 0.0306(6) Uani 1 1 d .
O4 O 0.72453(16) 0.54673(10) 0.86321(12) 0.0199(5) Uani 1 1 d .
O5 O 0.6999(2) 0.75778(12) 0.83271(15) 0.0374(6) Uani 1 1 d .
O6 O 0.62846(18) 0.40613(12) 0.64997(14) 0.0316(6) Uani 1 1 d .
O7 O 0.49882(18) 0.40854(12) 0.68477(15) 0.0341(6) Uani 1 1 d .
O8 O 0.4919(2) 0.35329(14) 0.57849(17) 0.0469(7) Uani 1 1 d .
O9 O 0.51046(17) 0.53377(11) 0.74872(14) 0.0262(5) Uani 1 1 d .
O10 O 0.53083(17) 0.46003(11) 0.83926(14) 0.0277(5) Uani 1 1 d .
O11 O 0.3933(2) 0.51826(14) 0.79924(19) 0.0516(8) Uani 1 1 d .
O12 O 0.73818(17) 0.41547(11) 0.90961(13) 0.0275(5) Uani 1 1 d .
O13 O 0.66537(18) 0.34809(11) 0.81267(15) 0.0297(6) Uani 1 1 d .
O14 O 0.7431(2) 0.31315(13) 0.93664(17) 0.0457(7) Uani 1 1 d .
O15 O 1.1028(3) 0.64908(19) 0.6631(2) 0.0790(11) Uani 1 1 d .
N1 N 0.75158(19) 0.57873(12) 0.70329(15) 0.0180(5) Uani 1 1 d .
N2 N 0.7838(2) 0.51170(14) 0.49910(16) 0.0257(6) Uani 1 1 d .
N3 N 0.6125(2) 0.75431(13) 0.69650(17) 0.0278(7) Uani 1 1 d .
N4 N 0.4750(2) 0.50455(15) 0.79611(19) 0.0303(7) Uani 1 1 d .
N5 N 0.5390(2) 0.38856(14) 0.63642(17) 0.0259(6) Uani 1 1 d .
N6 N 0.7169(2) 0.35727(14) 0.88845(18) 0.0274(7) Uani 1 1 d .
C1 C 0.7577(2) 0.63682(15) 0.74069(18) 0.0197(7) Uani 1 1 d .
C2 C 0.8390(3) 0.67703(16) 0.7497(2) 0.0257(7) Uani 1 1 d .
H2A H 0.8445 0.7171 0.7769 0.031 Uiso 1 1 calc R
C3 C 0.9125(3) 0.65950(17) 0.7195(2) 0.0273(8) Uani 1 1 d .
H3A H 0.9675 0.6876 0.7245 0.033 Uiso 1 1 calc R
C4 C 0.9043(2) 0.60064(16) 0.68211(19) 0.0230(7) Uani 1 1 d .
H4A H 0.9540 0.5881 0.6608 0.028 Uiso 1 1 calc R
C5 C 0.8246(2) 0.55943(15) 0.67501(18) 0.0194(7) Uani 1 1 d .
C6 C 0.8171(2) 0.49202(15) 0.64179(18) 0.0192(6) Uani 1 1 d .
H6A H 0.7435 0.4799 0.6201 0.023 Uiso 1 1 calc R
C7 C 0.8525(2) 0.49188(15) 0.57029(19) 0.0216(7) Uani 1 1 d .
C8 C 0.8160(3) 0.5223(2) 0.4303(2) 0.0396(10) Uani 1 1 d .
H8A H 0.7617 0.5074 0.3796 0.047 Uiso 1 1 calc R
H8B H 0.8780 0.4967 0.4383 0.047 Uiso 1 1 calc R
C9 C 0.8378(4) 0.5928(2) 0.4218(3) 0.0664(15) Uani 1 1 d .
H9A H 0.8528 0.5989 0.3726 0.100 Uiso 1 1 calc R
H9B H 0.8966 0.6064 0.4694 0.100 Uiso 1 1 calc R
H9C H 0.7783 0.6186 0.4181 0.100 Uiso 1 1 calc R
C10 C 0.6770(2) 0.52852(18) 0.4843(2) 0.0311(8) Uani 1 1 d .
H10A H 0.6539 0.5623 0.4420 0.037 Uiso 1 1 calc R
H10B H 0.6727 0.5462 0.5348 0.037 Uiso 1 1 calc R
C11 C 0.6074(3) 0.4706(2) 0.4573(2) 0.0423(10) Uani 1 1 d .
H11A H 0.5370 0.4839 0.4459 0.063 Uiso 1 1 calc R
H11B H 0.6276 0.4381 0.5004 0.063 Uiso 1 1 calc R
H11C H 0.6126 0.4524 0.4080 0.063 Uiso 1 1 calc R
C12 C 0.8944(2) 0.36070(16) 0.69133(19) 0.0234(7) Uani 1 1 d .
C13 C 0.9741(3) 0.34513(18) 0.6670(2) 0.0342(9) Uani 1 1 d .
H13A H 1.0274 0.3753 0.6747 0.041 Uiso 1 1 calc R
C14 C 0.9768(3) 0.28606(19) 0.6316(2) 0.0397(10) Uani 1 1 d .
H14A H 1.0307 0.2763 0.6137 0.048 Uiso 1 1 calc R
C15 C 0.9020(3) 0.2418(2) 0.6225(2) 0.0439(10) Uani 1 1 d .
H15A H 0.9038 0.2014 0.5979 0.053 Uiso 1 1 calc R
C16 C 0.8245(3) 0.2554(2) 0.6484(3) 0.0536(12) Uani 1 1 d .
H16A H 0.7735 0.2240 0.6429 0.064 Uiso 1 1 calc R
C17 C 0.8200(3) 0.31510(19) 0.6830(3) 0.0438(11) Uani 1 1 d .
H17A H 0.7659 0.3244 0.7009 0.053 Uiso 1 1 calc R
C18 C 1.0050(2) 0.47145(15) 0.7908(2) 0.0224(7) Uani 1 1 d .
C19 C 1.0221(3) 0.47881(17) 0.8730(2) 0.0295(8) Uani 1 1 d .
H19A H 0.9717 0.4658 0.8933 0.035 Uiso 1 1 calc R
C20 C 1.1134(3) 0.5053(2) 0.9253(2) 0.0400(10) Uani 1 1 d .
H20A H 1.1259 0.5095 0.9816 0.048 Uiso 1 1 calc R
C21 C 1.1854(3) 0.52536(19) 0.8955(2) 0.0411(10) Uani 1 1 d .
H21A H 1.2465 0.5448 0.9308 0.049 Uiso 1 1 calc R
C22 C 1.1691(3) 0.51736(19) 0.8146(2) 0.0373(9) Uani 1 1 d .
H22A H 1.2200 0.5302 0.7947 0.045 Uiso 1 1 calc R
C23 C 1.0795(2) 0.49080(18) 0.7621(2) 0.0307(8) Uani 1 1 d .
H23A H 1.0687 0.4857 0.7062 0.037 Uiso 1 1 calc R
C24 C 0.6739(2) 0.65374(15) 0.77044(18) 0.0200(7) Uani 1 1 d .
H24A H 0.6088 0.6343 0.7329 0.024 Uiso 1 1 calc R
C25 C 0.6620(3) 0.72699(16) 0.7691(2) 0.0249(7) Uani 1 1 d .
C26 C 0.5697(3) 0.71992(17) 0.6192(2) 0.0300(8) Uani 1 1 d .
H26A H 0.6082 0.6795 0.6229 0.036 Uiso 1 1 calc R
H26B H 0.5781 0.7467 0.5759 0.036 Uiso 1 1 calc R
C27 C 0.4582(3) 0.7039(2) 0.5959(3) 0.0482(11) Uani 1 1 d .
H27A H 0.4320 0.6846 0.5416 0.072 Uiso 1 1 calc R
H27B H 0.4201 0.7434 0.5957 0.072 Uiso 1 1 calc R
H27C H 0.4501 0.6735 0.6352 0.072 Uiso 1 1 calc R
C28 C 0.6054(3) 0.82511(17) 0.6928(2) 0.0379(9) Uani 1 1 d .
H28A H 0.6000 0.8415 0.7435 0.045 Uiso 1 1 calc R
H28B H 0.5430 0.8380 0.6469 0.045 Uiso 1 1 calc R
C29 C 0.6969(4) 0.8551(2) 0.6822(3) 0.0547(12) Uani 1 1 d .
H29A H 0.6900 0.9021 0.6804 0.082 Uiso 1 1 calc R
H29B H 0.7014 0.8398 0.6313 0.082 Uiso 1 1 calc R
H29C H 0.7588 0.8428 0.7279 0.082 Uiso 1 1 calc R
C30 C 0.6052(2) 0.63096(16) 0.90799(19) 0.0232(7) Uani 1 1 d .
C31 C 0.5404(3) 0.68437(19) 0.8883(2) 0.0360(9) Uani 1 1 d .
H31A H 0.5487 0.7170 0.8537 0.043 Uiso 1 1 calc R
C32 C 0.4641(3) 0.6896(2) 0.9192(2) 0.0383(9) Uani 1 1 d .
H32A H 0.4203 0.7260 0.9059 0.046 Uiso 1 1 calc R
C33 C 0.4514(3) 0.6424(2) 0.9691(2) 0.0432(11) Uani 1 1 d .
H33A H 0.3978 0.6458 0.9890 0.052 Uiso 1 1 calc R
C34 C 0.5164(3) 0.5899(2) 0.9905(2) 0.0441(11) Uani 1 1 d .
H34A H 0.5087 0.5579 1.0261 0.053 Uiso 1 1 calc R
C35 C 0.5929(3) 0.58424(18) 0.9596(2) 0.0334(9) Uani 1 1 d .
H35A H 0.6372 0.5481 0.9739 0.040 Uiso 1 1 calc R
C36 C 0.8223(2) 0.65131(16) 0.94322(19) 0.0239(7) Uani 1 1 d .
C37 C 0.8230(3) 0.7017(2) 0.9950(2) 0.0408(10) Uani 1 1 d .
H37A H 0.7608 0.7209 0.9921 0.049 Uiso 1 1 calc R
C38 C 0.9149(4) 0.7242(2) 1.0511(3) 0.0558(13) Uani 1 1 d .
H38A H 0.9153 0.7591 1.0858 0.067 Uiso 1 1 calc R
C39 C 1.0048(3) 0.6959(2) 1.0565(3) 0.0493(11) Uani 1 1 d .
H39A H 1.0672 0.7109 1.0957 0.059 Uiso 1 1 calc R
C40 C 1.0053(3) 0.64607(19) 1.0056(2) 0.0384(9) Uani 1 1 d .
H40A H 1.0678 0.6271 1.0090 0.046 Uiso 1 1 calc R
C41 C 0.9143(3) 0.62367(17) 0.9494(2) 0.0282(8) Uani 1 1 d .
H41A H 0.9147 0.5890 0.9145 0.034 Uiso 1 1 calc R
C42 C 1.1777(3) 0.65447(19) 0.6472(3) 0.0403(10) Uani 1 1 d .
C43 C 1.1743(4) 0.6528(2) 0.5626(3) 0.0575(13) Uani 1 1 d .
H43A H 1.1083 0.6360 0.5265 0.086 Uiso 1 1 calc R
H43B H 1.2288 0.6248 0.5599 0.086 Uiso 1 1 calc R
H43C H 1.1838 0.6964 0.5455 0.086 Uiso 1 1 calc R
C44 C 1.2806(4) 0.6647(3) 0.7125(3) 0.0642(14) Uani 1 1 d .
H44A H 1.2753 0.6610 0.7659 0.096 Uiso 1 1 calc R
H44B H 1.3058 0.7076 0.7067 0.096 Uiso 1 1 calc R
H44C H 1.3280 0.6320 0.7075 0.096 Uiso 1 1 calc R

loop_
_atom_site_aniso_label
_atom_site_aniso_U_11
_atom_site_aniso_U_22
_atom_site_aniso_U_33
_atom_site_aniso_U_23
_atom_site_aniso_U_13
_atom_site_aniso_U_12
Er1 0.01441(7) 0.01908(7) 0.01770(7) 0.00077(6) 0.00652(5) -0.00077(6)
P1 0.0147(4) 0.0234(4) 0.0205(4) 0.0012(3) 0.0072(3) 0.0014(3)
P2 0.0207(4) 0.0208(4) 0.0194(4) -0.0012(3) 0.0088(3) -0.0018(3)
O1 0.0142(10) 0.0209(11) 0.0190(10) 0.0018(9) 0.0077(9) -0.0019(9)
O2 0.0155(11) 0.0257(12) 0.0208(11) 0.0036(9) 0.0069(9) 0.0027(9)
O3 0.0231(12) 0.0425(16) 0.0297(13) 0.0025(11) 0.0139(11) 0.0083(11)
O4 0.0218(11) 0.0184(12) 0.0177(11) 0.0020(9) 0.0052(9) 0.0004(9)
O5 0.0545(17) 0.0242(14) 0.0347(15) -0.0044(11) 0.0180(13) -0.0006(12)
O6 0.0278(13) 0.0379(15) 0.0287(13) -0.0057(11) 0.0102(11) -0.0085(11)
O7 0.0248(13) 0.0423(16) 0.0345(14) -0.0067(12) 0.0101(11) 0.0011(11)
O8 0.0403(16) 0.0501(18) 0.0436(16) -0.0242(14) 0.0078(14) -0.0097(14)
O9 0.0224(12) 0.0301(13) 0.0279(12) 0.0036(11) 0.0114(10) 0.0006(10)
O10 0.0263(12) 0.0288(13) 0.0332(13) 0.0044(11) 0.0171(11) 0.0010(11)
O11 0.0287(15) 0.060(2) 0.079(2) 0.0060(16) 0.0352(15) 0.0090(14)
O12 0.0294(13) 0.0277(13) 0.0218(12) 0.0025(10) 0.0054(10) -0.0005(11)
O13 0.0278(13) 0.0244(13) 0.0318(13) 0.0016(11) 0.0055(11) -0.0027(10)
O14 0.0394(16) 0.0346(16) 0.0514(17) 0.0277(14) 0.0032(14) -0.0001(13)
O15 0.060(2) 0.092(3) 0.105(3) 0.004(2) 0.054(2) -0.010(2)
N1 0.0173(13) 0.0195(14) 0.0182(13) 0.0027(11) 0.0078(11) -0.0017(11)
N2 0.0248(15) 0.0347(16) 0.0192(14) 0.0046(12) 0.0101(12) 0.0067(13)
N3 0.0359(17) 0.0191(15) 0.0310(16) 0.0052(12) 0.0155(14) 0.0054(13)
N4 0.0206(15) 0.0329(17) 0.0407(18) -0.0002(14) 0.0151(14) 0.0010(13)
N5 0.0275(16) 0.0238(15) 0.0257(15) 0.0012(13) 0.0092(13) 0.0069(13)
N6 0.0197(15) 0.0271(16) 0.0337(17) 0.0078(14) 0.0081(13) -0.0008(12)
C1 0.0195(16) 0.0206(17) 0.0177(15) 0.0027(13) 0.0054(13) 0.0018(13)
C2 0.0297(19) 0.0220(17) 0.0282(18) 0.0005(14) 0.0140(15) -0.0025(14)
C3 0.0236(18) 0.0289(19) 0.0296(19) 0.0012(15) 0.0101(15) -0.0042(15)
C4 0.0211(16) 0.0255(18) 0.0256(17) 0.0056(14) 0.0123(14) 0.0007(14)
C5 0.0192(16) 0.0216(16) 0.0202(16) 0.0026(13) 0.0105(13) 0.0034(13)
C6 0.0172(15) 0.0236(17) 0.0176(15) 0.0017(13) 0.0075(13) 0.0014(13)
C7 0.0231(17) 0.0215(17) 0.0236(17) 0.0011(14) 0.0127(14) -0.0009(14)
C8 0.040(2) 0.059(3) 0.0268(19) 0.0118(18) 0.0205(18) 0.012(2)
C9 0.078(4) 0.064(3) 0.082(4) 0.035(3) 0.059(3) 0.017(3)
C10 0.0223(17) 0.048(2) 0.0228(17) 0.0061(16) 0.0076(14) 0.0086(16)
C11 0.029(2) 0.065(3) 0.030(2) -0.001(2) 0.0069(17) -0.002(2)
C12 0.0196(16) 0.0266(18) 0.0221(17) 0.0002(14) 0.0057(14) 0.0043(14)
C13 0.033(2) 0.030(2) 0.046(2) 0.0045(17) 0.0218(18) 0.0054(16)
C14 0.047(2) 0.039(2) 0.042(2) 0.0097(19) 0.027(2) 0.023(2)
C15 0.049(3) 0.034(2) 0.043(2) -0.0105(19) 0.010(2) 0.011(2)
C16 0.035(2) 0.036(2) 0.087(4) -0.020(2) 0.019(2) -0.0039(19)
C17 0.032(2) 0.032(2) 0.075(3) -0.017(2) 0.029(2) -0.0039(17)
C18 0.0146(15) 0.0224(18) 0.0285(17) 0.0037(14) 0.0062(13) 0.0030(13)
C19 0.0243(18) 0.032(2) 0.0282(18) 0.0050(15) 0.0047(15) -0.0012(15)
C20 0.036(2) 0.046(2) 0.028(2) 0.0024(18) 0.0002(17) -0.0040(19)
C21 0.0229(19) 0.043(2) 0.044(2) 0.0057(19) -0.0034(17) -0.0026(17)
C22 0.0192(18) 0.045(2) 0.046(2) 0.0060(19) 0.0103(17) 0.0009(16)
C23 0.0204(17) 0.039(2) 0.0336(19) 0.0046(17) 0.0107(15) 0.0018(16)
C24 0.0243(17) 0.0174(16) 0.0201(16) 0.0012(13) 0.0105(14) 0.0040(13)
C25 0.0269(18) 0.0207(17) 0.033(2) 0.0015(15) 0.0181(16) 0.0009(14)
C26 0.033(2) 0.031(2) 0.0261(18) 0.0063(15) 0.0107(16) 0.0088(16)
C27 0.036(2) 0.047(3) 0.057(3) -0.005(2) 0.011(2) 0.000(2)
C28 0.054(3) 0.0229(19) 0.041(2) 0.0060(17) 0.023(2) 0.0083(18)
C29 0.061(3) 0.029(2) 0.067(3) 0.008(2) 0.016(3) -0.007(2)
C30 0.0252(17) 0.0274(18) 0.0189(16) -0.0043(14) 0.0104(14) -0.0048(14)
C31 0.032(2) 0.040(2) 0.038(2) 0.0026(18) 0.0159(18) 0.0010(17)
C32 0.026(2) 0.047(2) 0.043(2) -0.0055(19) 0.0150(18) 0.0040(18)
C33 0.037(2) 0.057(3) 0.046(2) -0.023(2) 0.028(2) -0.015(2)
C34 0.060(3) 0.045(3) 0.043(2) -0.006(2) 0.038(2) -0.014(2)
C35 0.043(2) 0.034(2) 0.0298(19) -0.0026(16) 0.0216(18) -0.0020(17)
C36 0.0230(17) 0.0263(18) 0.0224(17) -0.0024(14) 0.0082(14) -0.0075(14)
C37 0.035(2) 0.047(2) 0.038(2) -0.0172(19) 0.0095(18) -0.0070(19)
C38 0.054(3) 0.059(3) 0.047(3) -0.027(2) 0.011(2) -0.019(2)
C39 0.036(2) 0.057(3) 0.040(2) -0.004(2) -0.002(2) -0.020(2)
C40 0.027(2) 0.042(2) 0.040(2) 0.0071(19) 0.0056(17) -0.0092(17)
C41 0.0255(18) 0.031(2) 0.0255(18) 0.0054(15) 0.0063(15) -0.0011(15)
C42 0.039(2) 0.034(2) 0.051(3) 0.0062(19) 0.021(2) -0.0009(18)
C43 0.068(3) 0.056(3) 0.045(3) -0.001(2) 0.017(2) -0.010(3)
C44 0.055(3) 0.082(4) 0.052(3) 0.005(3) 0.016(2) -0.009(3)

loop_
_atom_type_symbol
_atom_type_description
_atom_type_scat_dispersion_real
_atom_type_scat_dispersion_imag
_atom_type_scat_source
C C 0.0033 0.0016 'International Tables Vol C Tables 4.2.6.8 and 6.1.1.4'
H H 0.0000 0.0000 'International Tables Vol C Tables 4.2.6.8 and 6.1.1.4'
N N 0.0061 0.0033 'International Tables Vol C Tables 4.2.6.8 and 6.1.1.4'
O O 0.0106 0.0060 'International Tables Vol C Tables 4.2.6.8 and 6.1.1.4'
P P 0.1023 0.0942 'International Tables Vol C Tables 4.2.6.8 and 6.1.1.4'
Er Er -0.2586 4.9576 'International Tables Vol C Tables 4.2.6.8 and 6.1.1.4'

loop_
_geom_angle_atom_site_label_1
_geom_angle_atom_site_label_2
_geom_angle_atom_site_label_3
_geom_angle
O4 Er1 O2 89.28(8)
O4 Er1 O1 77.09(7)
O2 Er1 O1 80.17(7)
O4 Er1 O12 74.18(7)
O2 Er1 O12 77.87(8)
O1 Er1 O12 143.75(7)
O4 Er1 O10 84.90(8)
O2 Er1 O10 151.48(8)
O1 Er1 O10 125.19(7)
O12 Er1 O10 73.68(8)
O4 Er1 O13 127.18(7)
O2 Er1 O13 80.30(8)
O1 Er1 O13 148.38(8)
O12 Er1 O13 53.00(8)
O10 Er1 O13 81.13(8)
O4 Er1 O6 149.59(8)
O2 Er1 O6 73.93(8)
O1 Er1 O6 75.19(8)
O12 Er1 O6 124.55(8)
O10 Er1 O6 121.62(8)
O13 Er1 O6 75.64(8)
O4 Er1 O9 77.59(7)
O2 Er1 O9 151.79(8)
O1 Er1 O9 72.65(7)
O12 Er1 O9 120.95(8)
O10 Er1 O9 52.92(8)
O13 Er1 O9 127.46(8)
O6 Er1 O9 105.46(8)
O4 Er1 O7 146.75(8)
O2 Er1 O7 122.96(8)
O1 Er1 O7 98.93(8)
O12 Er1 O7 117.20(8)
O10 Er1 O7 70.36(8)
O13 Er1 O7 71.75(8)
O6 Er1 O7 51.66(8)
O9 Er1 O7 69.86(8)
O4 Er1 N4 81.99(8)
O2 Er1 N4 171.14(8)
O1 Er1 N4 99.29(8)
O12 Er1 N4 98.11(8)
O10 Er1 N4 26.36(8)
O13 Er1 N4 103.72(8)
O6 Er1 N4 114.59(8)
O9 Er1 N4 26.67(8)
O7 Er1 N4 65.90(8)
O4 Er1 N6 100.45(8)
O2 Er1 N6 77.77(8)
O1 Er1 N6 157.84(7)
O12 Er1 N6 26.28(8)
O10 Er1 N6 75.90(8)
O13 Er1 N6 26.72(8)
O6 Er1 N6 100.48(8)
O9 Er1 N6 128.81(8)
O7 Er1 N6 94.80(8)
N4 Er1 N6 102.18(8)
O4 Er1 N5 161.93(7)
O2 Er1 N5 98.00(8)
O1 Er1 N5 87.83(8)
O12 Er1 N5 123.46(8)
O10 Er1 N5 96.01(8)
O13 Er1 N5 70.60(8)
O6 Er1 N5 25.69(8)
O9 Er1 N5 88.53(8)
O7 Er1 N5 26.02(8)
N4 Er1 N5 90.81(8)
N6 Er1 N5 97.26(8)
O2 P1 C12 112.30(15)
O2 P1 C18 109.08(14)
C12 P1 C18 111.34(15)
O2 P1 C6 105.14(13)
C12 P1 C6 108.24(14)
C18 P1 C6 110.56(15)
O4 P2 C36 108.40(14)
O4 P2 C30 111.96(14)
C36 P2 C30 109.45(15)
O4 P2 C24 106.43(13)
C36 P2 C24 111.11(15)
C30 P2 C24 109.48(15)
N1 O1 Er1 125.33(16)
P1 O2 Er1 145.25(13)
P2 O4 Er1 140.67(12)
N5 O6 Er1 96.76(18)
N5 O7 Er1 94.40(19)
N4 O9 Er1 94.62(18)
N4 O10 Er1 96.40(17)
N6 O12 Er1 96.78(18)
N6 O13 Er1 94.66(18)
O1 N1 C1 119.5(2)
O1 N1 C5 119.2(2)
C1 N1 C5 121.2(3)
C7 N2 C8 119.2(3)
C7 N2 C10 125.2(3)
C8 N2 C10 115.5(3)
C25 N3 C26 125.5(3)
C25 N3 C28 117.8(3)
C26 N3 C28 116.6(3)
O11 N4 O10 122.2(3)
O11 N4 O9 122.2(3)
O10 N4 O9 115.6(3)
O11 N4 Er1 174.0(3)
O10 N4 Er1 57.24(14)
O9 N4 Er1 58.72(15)
O8 N5 O6 121.7(3)
O8 N5 O7 121.3(3)
O6 N5 O7 116.9(3)
O8 N5 Er1 175.7(2)
O6 N5 Er1 57.54(15)
O7 N5 Er1 59.57(16)
O14 N6 O12 122.3(3)
O14 N6 O13 122.1(3)
O12 N6 O13 115.6(3)
O14 N6 Er1 179.2(3)
O12 N6 Er1 56.94(15)
O13 N6 Er1 58.62(15)
N1 C1 C2 119.3(3)
N1 C1 C24 117.4(3)
C2 C1 C24 123.3(3)
C1 C2 C3 120.6(3)
C4 C3 C2 118.7(3)
C3 C4 C5 120.9(3)
N1 C5 C4 119.2(3)
N1 C5 C6 117.6(3)
C4 C5 C6 123.1(3)
C5 C6 C7 109.2(3)
C5 C6 P1 106.6(2)
C7 C6 P1 118.7(2)
O3 C7 N2 123.6(3)
O3 C7 C6 120.6(3)
N2 C7 C6 115.7(3)
N2 C8 C9 111.4(3)
N2 C10 C11 111.8(3)
C17 C12 C13 118.9(3)
C17 C12 P1 119.0(3)
C13 C12 P1 122.1(3)
C14 C13 C12 120.7(4)
C15 C14 C13 119.9(4)
C14 C15 C16 120.4(4)
C15 C16 C17 120.3(4)
C12 C17 C16 119.8(4)
C23 C18 C19 119.4(3)
C23 C18 P1 125.3(3)
C19 C18 P1 115.3(2)
C20 C19 C18 119.9(3)
C21 C20 C19 119.9(4)
C20 C21 C22 120.3(4)
C21 C22 C23 120.5(4)
C22 C23 C18 120.0(3)
C1 C24 C25 108.8(3)
C1 C24 P2 107.4(2)
C25 C24 P2 114.0(2)
O5 C25 N3 123.6(3)
O5 C25 C24 119.6(3)
N3 C25 C24 116.8(3)
N3 C26 C27 113.0(3)
N3 C28 C29 111.6(3)
C35 C30 C31 119.2(3)
C35 C30 P2 115.8(3)
C31 C30 P2 124.9(3)
C32 C31 C30 119.8(4)
C33 C32 C31 120.4(4)
C32 C33 C34 120.2(4)
C33 C34 C35 119.7(4)
C34 C35 C30 120.6(4)
C41 C36 C37 118.9(3)
C41 C36 P2 118.4(3)
C37 C36 P2 122.7(3)
C36 C37 C38 120.0(4)
C39 C38 C37 120.2(4)
C38 C39 C40 120.4(4)
C39 C40 C41 119.7(4)
C40 C41 C36 120.8(4)
O15 C42 C43 122.5(4)
O15 C42 C44 121.4(4)
C43 C42 C44 116.1(4)

loop_
_geom_bond_atom_site_label_1
_geom_bond_atom_site_label_2
_geom_bond_distance
Er1 O4 2.293(2)
Er1 O2 2.300(2)
Er1 O1 2.321(2)
Er1 O12 2.399(2)
Er1 O10 2.406(2)
Er1 O13 2.435(2)
Er1 O6 2.437(2)
Er1 O9 2.437(2)
Er1 O7 2.480(2)
Er1 N4 2.843(3)
Er1 N6 2.843(3)
Er1 N5 2.868(3)
P1 O2 1.506(2)
P1 C12 1.787(3)
P1 C18 1.803(3)
P1 C6 1.849(3)
P2 O4 1.507(2)
P2 C36 1.790(3)
P2 C30 1.799(3)
P2 C24 1.851(3)
O1 N1 1.335(3)
O3 C7 1.230(4)
O5 C25 1.232(4)
O6 N5 1.252(3)
O7 N5 1.262(3)
O8 N5 1.235(4)
O9 N4 1.280(4)
O10 N4 1.270(4)
O11 N4 1.212(4)
O12 N6 1.267(3)
O13 N6 1.283(3)
O14 N6 1.212(3)
O15 C42 1.199(5)
N1 C1 1.363(4)
N1 C5 1.366(4)
N2 C7 1.340(4)
N2 C8 1.469(4)
N2 C10 1.477(4)
N3 C25 1.341(4)
N3 C26 1.462(4)
N3 C28 1.473(4)
C1 C2 1.382(4)
C1 C24 1.507(4)
C2 C3 1.383(5)
C3 C4 1.374(5)
C4 C5 1.383(4)
C5 C6 1.506(4)
C6 C7 1.527(4)
C8 C9 1.513(6)
C10 C11 1.514(5)
C12 C17 1.382(5)
C12 C13 1.388(5)
C13 C14 1.384(5)
C14 C15 1.365(6)
C15 C16 1.367(6)
C16 C17 1.395(5)
C18 C23 1.390(4)
C18 C19 1.393(5)
C19 C20 1.393(5)
C20 C21 1.375(6)
C21 C22 1.376(5)
C22 C23 1.378(5)
C24 C25 1.529(4)
C26 C27 1.512(5)
C28 C29 1.511(6)
C30 C35 1.388(5)
C30 C31 1.397(5)
C31 C32 1.386(5)
C32 C33 1.376(6)
C33 C34 1.384(6)
C34 C35 1.387(5)
C36 C41 1.389(5)
C36 C37 1.390(5)
C37 C38 1.390(5)
C38 C39 1.372(6)
C39 C40 1.375(6)
C40 C41 1.383(5)
C42 C43 1.484(6)
C42 C44 1.501(6)

loop_
_geom_torsion_atom_site_label_1
_geom_torsion_atom_site_label_2
_geom_torsion_atom_site_label_3
_geom_torsion_atom_site_label_4
_geom_torsion
O4 Er1 O1 N1 45.6(2)
O2 Er1 O1 N1 -45.9(2)
O12 Er1 O1 N1 7.4(3)
O10 Er1 O1 N1 119.7(2)
O13 Er1 O1 N1 -98.5(2)
O6 Er1 O1 N1 -121.8(2)
O9 Er1 O1 N1 126.4(2)
O7 Er1 O1 N1 -168.1(2)
N4 Er1 O1 N1 125.1(2)
N6 Er1 O1 N1 -40.4(3)
N5 Er1 O1 N1 -144.4(2)
C12 P1 O2 Er1 -102.0(2)
C18 P1 O2 Er1 134.1(2)
C6 P1 O2 Er1 15.5(3)
O4 Er1 O2 P1 -108.9(2)
O1 Er1 O2 P1 -31.9(2)
O12 Er1 O2 P1 177.1(3)
O10 Er1 O2 P1 173.18(18)
O13 Er1 O2 P1 123.1(2)
O6 Er1 O2 P1 45.4(2)
O9 Er1 O2 P1 -47.5(3)
O7 Er1 O2 P1 62.4(3)
N6 Er1 O2 P1 150.2(3)
N5 Er1 O2 P1 54.5(2)
C36 P2 O4 Er1 -162.32(19)
C30 P2 O4 Er1 76.9(2)
C24 P2 O4 Er1 -42.7(2)
O2 Er1 O4 P2 130.9(2)
O1 Er1 O4 P2 50.9(2)
O12 Er1 O4 P2 -151.5(2)
O10 Er1 O4 P2 -77.0(2)
O13 Er1 O4 P2 -151.82(18)
O6 Er1 O4 P2 75.6(3)
O9 Er1 O4 P2 -23.89(19)
O7 Er1 O4 P2 -35.7(3)
N4 Er1 O4 P2 -50.6(2)
N6 Er1 O4 P2 -151.63(19)
N5 Er1 O4 P2 16.7(4)
O4 Er1 O6 N5 -142.25(18)
O2 Er1 O6 N5 158.8(2)
O1 Er1 O6 N5 -117.34(19)
O12 Er1 O6 N5 96.48(19)
O10 Er1 O6 N5 5.1(2)
O13 Er1 O6 N5 75.00(18)
O9 Er1 O6 N5 -50.49(19)
O7 Er1 O6 N5 -2.89(17)
N4 Er1 O6 N5 -23.8(2)
N6 Er1 O6 N5 84.94(19)
O4 Er1 O7 N5 145.89(17)
O2 Er1 O7 N5 -18.2(2)
O1 Er1 O7 N5 65.84(19)
O12 Er1 O7 N5 -111.13(18)
O10 Er1 O7 N5 -169.9(2)
O13 Er1 O7 N5 -83.01(18)
O6 Er1 O7 N5 2.86(17)
O9 Er1 O7 N5 133.6(2)
N4 Er1 O7 N5 162.1(2)
N6 Er1 O7 N5 -96.71(19)
O4 Er1 O9 N4 -96.92(18)
O2 Er1 O9 N4 -160.99(18)
O1 Er1 O9 N4 -177.08(19)
O12 Er1 O9 N4 -34.2(2)
O10 Er1 O9 N4 -3.93(17)
O13 Er1 O9 N4 30.7(2)
O6 Er1 O9 N4 114.28(18)
O7 Er1 O9 N4 76.19(18)
N6 Er1 O9 N4 -3.4(2)
N5 Er1 O9 N4 94.73(18)
O4 Er1 O10 N4 82.26(18)
O2 Er1 O10 N4 161.27(18)
O1 Er1 O10 N4 12.0(2)
O12 Er1 O10 N4 157.2(2)
O13 Er1 O10 N4 -148.84(19)
O6 Er1 O10 N4 -81.8(2)
O9 Er1 O10 N4 3.97(17)
O7 Er1 O10 N4 -75.15(19)
N6 Er1 O10 N4 -175.6(2)
N5 Er1 O10 N4 -79.60(19)
O4 Er1 O12 N6 -179.64(19)
O2 Er1 O12 N6 -86.91(18)
O1 Er1 O12 N6 -140.84(17)
O10 Er1 O12 N6 91.13(18)
O13 Er1 O12 N6 0.01(16)
O6 Er1 O12 N6 -26.4(2)
O9 Er1 O12 N6 115.86(18)
O7 Er1 O12 N6 34.1(2)
N4 Er1 O12 N6 101.12(18)
N5 Er1 O12 N6 4.7(2)
O4 Er1 O13 N6 0.4(2)
O2 Er1 O13 N6 82.05(18)
O1 Er1 O13 N6 134.60(18)
O12 Er1 O13 N6 -0.01(16)
O10 Er1 O13 N6 -76.21(18)
O6 Er1 O13 N6 157.80(19)
O9 Er1 O13 N6 -103.54(18)
O7 Er1 O13 N6 -148.34(19)
N4 Er1 O13 N6 -89.89(18)
N5 Er1 O13 N6 -175.84(19)
Er1 O1 N1 C1 -92.1(3)
Er1 O1 N1 C5 91.5(3)
Er1 O10 N4 O11 172.9(3)
Er1 O10 N4 O9 -6.7(3)
Er1 O9 N4 O11 -173.0(3)
Er1 O9 N4 O10 6.6(3)
O4 Er1 N4 O10 -94.67(18)
O1 Er1 N4 O10 -170.10(18)
O12 Er1 N4 O10 -22.02(19)
O13 Er1 N4 O10 31.75(19)
O6 Er1 N4 O10 112.03(18)
O9 Er1 N4 O10 -172.9(3)
O7 Er1 N4 O10 94.21(19)
N6 Er1 N4 O10 4.4(2)
N5 Er1 N4 O10 101.96(18)
O4 Er1 N4 O9 78.25(18)
O1 Er1 N4 O9 2.82(19)
O12 Er1 N4 O9 150.90(18)
O10 Er1 N4 O9 172.9(3)
O13 Er1 N4 O9 -155.32(17)
O6 Er1 N4 O9 -75.05(19)
O7 Er1 N4 O9 -92.87(19)
N6 Er1 N4 O9 177.29(17)
N5 Er1 N4 O9 -85.11(18)
Er1 O6 N5 O8 -175.0(3)
Er1 O6 N5 O7 5.0(3)
Er1 O7 N5 O8 175.1(3)
Er1 O7 N5 O6 -4.9(3)
O4 Er1 N5 O6 92.4(3)
O2 Er1 N5 O6 -20.51(19)
O1 Er1 N5 O6 59.24(18)
O12 Er1 N5 O6 -101.21(19)
O10 Er1 N5 O6 -175.59(18)
O13 Er1 N5 O6 -97.22(19)
O9 Er1 N5 O6 131.94(19)
O7 Er1 N5 O6 174.8(3)
N4 Er1 N5 O6 158.51(19)
N6 Er1 N5 O6 -99.10(19)
O4 Er1 N5 O7 -82.4(3)
O2 Er1 N5 O7 164.67(18)
O1 Er1 N5 O7 -115.58(18)
O12 Er1 N5 O7 83.97(19)
O10 Er1 N5 O7 9.59(19)
O13 Er1 N5 O7 87.96(19)
O6 Er1 N5 O7 -174.8(3)
O9 Er1 N5 O7 -42.88(19)
N4 Er1 N5 O7 -16.31(19)
N6 Er1 N5 O7 86.08(19)
Er1 O12 N6 O14 -179.7(3)
Er1 O12 N6 O13 0.0(3)
Er1 O13 N6 O14 179.7(3)
Er1 O13 N6 O12 0.0(3)
O4 Er1 N6 O12 0.35(19)
O2 Er1 N6 O12 87.32(18)
O1 Er1 N6 O12 81.8(3)
O10 Er1 N6 O12 -81.62(18)
O13 Er1 N6 O12 -180.0(3)
O6 Er1 N6 O12 158.16(18)
O9 Er1 N6 O12 -82.05(19)
O7 Er1 N6 O12 -149.97(18)
N4 Er1 N6 O12 -83.62(19)
N5 Er1 N6 O12 -176.03(18)
O4 Er1 N6 O13 -179.66(17)
O2 Er1 N6 O13 -92.70(18)
O1 Er1 N6 O13 -98.3(2)
O12 Er1 N6 O13 180.0(3)
O10 Er1 N6 O13 98.36(18)
O6 Er1 N6 O13 -21.85(18)
O9 Er1 N6 O13 97.93(19)
O7 Er1 N6 O13 30.01(18)
N4 Er1 N6 O13 96.37(18)
N5 Er1 N6 O13 3.96(18)
O1 N1 C1 C2 -176.0(3)
C5 N1 C1 C2 0.4(4)
O1 N1 C1 C24 4.1(4)
C5 N1 C1 C24 -179.5(3)
N1 C1 C2 C3 1.6(5)
C24 C1 C2 C3 -178.5(3)
C1 C2 C3 C4 -1.6(5)
C2 C3 C4 C5 -0.3(5)
O1 N1 C5 C4 174.2(3)
C1 N1 C5 C4 -2.2(4)
O1 N1 C5 C6 -9.4(4)
C1 N1 C5 C6 174.3(3)
C3 C4 C5 N1 2.2(5)
C3 C4 C5 C6 -174.1(3)
N1 C5 C6 C7 144.3(3)
C4 C5 C6 C7 -39.4(4)
N1 C5 C6 P1 -86.3(3)
C4 C5 C6 P1 90.1(3)
O2 P1 C6 C5 69.4(2)
C12 P1 C6 C5 -170.4(2)
C18 P1 C6 C5 -48.2(2)
O2 P1 C6 C7 -166.9(2)
C12 P1 C6 C7 -46.6(3)
C18 P1 C6 C7 75.6(3)
C8 N2 C7 O3 -5.8(5)
C10 N2 C7 O3 178.6(3)
C8 N2 C7 C6 170.9(3)
C10 N2 C7 C6 -4.7(5)
C5 C6 C7 O3 96.2(4)
P1 C6 C7 O3 -26.2(4)
C5 C6 C7 N2 -80.6(3)
P1 C6 C7 N2 156.9(2)
C7 N2 C8 C9 -97.6(4)
C10 N2 C8 C9 78.4(4)
C7 N2 C10 C11 -90.0(4)
C8 N2 C10 C11 94.3(4)
O2 P1 C12 C17 22.5(3)
C18 P1 C12 C17 145.2(3)
C6 P1 C12 C17 -93.1(3)
O2 P1 C12 C13 -159.9(3)
C18 P1 C12 C13 -37.3(3)
C6 P1 C12 C13 84.4(3)
C17 C12 C13 C14 2.9(6)
P1 C12 C13 C14 -174.7(3)
C12 C13 C14 C15 -1.8(6)
C13 C14 C15 C16 -0.3(6)
C14 C15 C16 C17 1.3(7)
C13 C12 C17 C16 -1.9(6)
P1 C12 C17 C16 175.7(3)
C15 C16 C17 C12 -0.2(7)
O2 P1 C18 C23 -166.9(3)
C12 P1 C18 C23 68.6(3)
C6 P1 C18 C23 -51.8(3)
O2 P1 C18 C19 11.1(3)
C12 P1 C18 C19 -113.4(3)
C6 P1 C18 C19 126.3(3)
C23 C18 C19 C20 -0.1(5)
P1 C18 C19 C20 -178.3(3)
C18 C19 C20 C21 1.4(6)
C19 C20 C21 C22 -2.2(6)
C20 C21 C22 C23 1.8(6)
C21 C22 C23 C18 -0.4(6)
C19 C18 C23 C22 -0.4(5)
P1 C18 C23 C22 177.6(3)
N1 C1 C24 C25 -151.3(3)
C2 C1 C24 C25 28.8(4)
N1 C1 C24 P2 84.9(3)
C2 C1 C24 P2 -95.0(3)
O4 P2 C24 C1 -54.6(2)
C36 P2 C24 C1 63.3(3)
C30 P2 C24 C1 -175.7(2)
O4 P2 C24 C25 -175.2(2)
C36 P2 C24 C25 -57.4(3)
C30 P2 C24 C25 63.6(3)
C26 N3 C25 O5 177.7(3)
C28 N3 C25 O5 1.4(5)
C26 N3 C25 C24 -0.1(5)
C28 N3 C25 C24 -176.4(3)
C1 C24 C25 O5 -100.5(3)
P2 C24 C25 O5 19.3(4)
C1 C24 C25 N3 77.3(4)
P2 C24 C25 N3 -162.8(2)
C25 N3 C26 C27 94.8(4)
C28 N3 C26 C27 -88.9(4)
C25 N3 C28 C29 87.0(4)
C26 N3 C28 C29 -89.6(4)
O4 P2 C30 C35 32.2(3)
C36 P2 C30 C35 -88.1(3)
C24 P2 C30 C35 149.9(3)
O4 P2 C30 C31 -148.7(3)
C36 P2 C30 C31 91.1(3)
C24 P2 C30 C31 -30.9(3)
C35 C30 C31 C32 -1.0(5)
P2 C30 C31 C32 179.9(3)
C30 C31 C32 C33 -0.2(6)
C31 C32 C33 C34 1.6(6)
C32 C33 C34 C35 -1.7(6)
C33 C34 C35 C30 0.5(6)
C31 C30 C35 C34 0.8(5)
P2 C30 C35 C34 -180.0(3)
O4 P2 C36 C41 29.1(3)
C30 P2 C36 C41 151.5(3)
C24 P2 C36 C41 -87.5(3)
O4 P2 C36 C37 -147.4(3)
C30 P2 C36 C37 -25.0(4)
C24 P2 C36 C37 96.0(3)
C41 C36 C37 C38 0.7(6)
P2 C36 C37 C38 177.3(3)
C36 C37 C38 C39 -1.2(7)
C37 C38 C39 C40 1.3(7)
C38 C39 C40 C41 -0.9(6)
C39 C40 C41 C36 0.5(6)
C37 C36 C41 C40 -0.4(5)
P2 C36 C41 C40 -177.1(3)
